data_2016519
loop_
_publ_author_name
'Wong, Jessica H.'
'Olmstead, Marilyn M.'
'Fettinger, James C.'
'Gervay-Hague, Jacquelyn'

_publ_section_title
;
 Vinyl sulfones
;
_journal_coeditor_code SK3201
_journal_issue 3
_journal_name_full 'Acta Crystallographica Section C'
_journal_page_first o132
_journal_page_last o136
_journal_paper_doi 10.1107/S0108270108002692
_journal_volume 64
_journal_year 2008
_chemical_formula_iupac 'C17 H16 O4 S2'
_chemical_formula_moiety 'C17 H16 O4 S2'
_chemical_formula_sum 'C17 H16 O4 S2'
_chemical_formula_weight 348.42
_chemical_name_systematic
;
bis(trans-2-phenylethenylsulfonyl)methane
;
_space_group_IT_number 15
_symmetry_cell_setting monoclinic
_symmetry_space_group_name_Hall '-C 2yc'
_symmetry_space_group_name_H-M 'C 1 2/c 1'
_atom_sites_solution_hydrogens geom
_atom_sites_solution_primary direct
_atom_sites_solution_secondary difmap
_audit_creation_method SHELXL-97
_cell_angle_alpha 90.00
_cell_angle_beta 103.7280(10)
_cell_angle_gamma 90.00
_cell_formula_units_Z 4
_cell_length_a 15.7551(6)
_cell_length_b 11.9609(5)
_cell_length_c 8.6212(3)
_cell_measurement_reflns_used 6102
_cell_measurement_temperature 90(2)
_cell_measurement_theta_max 29.99
_cell_measurement_theta_min 2.66
_cell_volume 1578.21(11)
_computing_cell_refinement 'SAINT (Version 7.16b; Bruker, 2004)'
_computing_data_collection 'SMART (Bruker, 2002)'
_computing_data_reduction 'SAINT (Version 7.16b; Bruker, 2004)'
_computing_molecular_graphics 'SHELXTL (Version 5.1; Sheldrick, 2008)'
_computing_publication_material 'SHELXL97 (Sheldrick, 2008)'
_computing_structure_refinement 'SHELXL97 (Sheldrick, 2008)'
_computing_structure_solution 'SHELXS97 (Sheldrick, 2008)'
_diffrn_ambient_temperature 90(2)
_diffrn_detector_area_resol_mean 8.3
_diffrn_measured_fraction_theta_full 0.999
_diffrn_measured_fraction_theta_max 0.999
_diffrn_measurement_device_type 'Bruker SMART 1000'
_diffrn_measurement_method \w
_diffrn_radiation_monochromator graphite
_diffrn_radiation_source 'fine-focus sealed tube'
_diffrn_radiation_type MoK\a
_diffrn_radiation_wavelength 0.71073
_diffrn_reflns_av_R_equivalents 0.0225
_diffrn_reflns_av_sigmaI/netI 0.0186
_diffrn_reflns_limit_h_max 22
_diffrn_reflns_limit_h_min -22
_diffrn_reflns_limit_k_max 16
_diffrn_reflns_limit_k_min -16
_diffrn_reflns_limit_l_max 12
_diffrn_reflns_limit_l_min -12
_diffrn_reflns_number 8747
_diffrn_reflns_theta_full 30.00
_diffrn_reflns_theta_max 30.00
_diffrn_reflns_theta_min 2.16
_exptl_absorpt_coefficient_mu 0.355
_exptl_absorpt_correction_T_max 0.928
_exptl_absorpt_correction_T_min 0.865
_exptl_absorpt_correction_type multi-scan
_exptl_absorpt_process_details '(SADABS; Sheldrick, 2006)'
_exptl_crystal_colour colorless
_exptl_crystal_density_diffrn 1.466
_exptl_crystal_density_method 'not measured'
_exptl_crystal_description block
_exptl_crystal_F_000 728
_exptl_crystal_size_max 0.29
_exptl_crystal_size_mid 0.24
_exptl_crystal_size_min 0.20
_refine_diff_density_max 0.420
_refine_diff_density_min -0.308
_refine_ls_extinction_method none
_refine_ls_goodness_of_fit_ref 1.107
_refine_ls_hydrogen_treatment refall
_refine_ls_matrix_type full
_refine_ls_number_parameters 137
_refine_ls_number_reflns 2302
_refine_ls_number_restraints 0
_refine_ls_restrained_S_all 1.107
_refine_ls_R_factor_all 0.0376
_refine_ls_R_factor_gt 0.0317
_refine_ls_shift/su_max 0.000
_refine_ls_shift/su_mean 0.000
_refine_ls_structure_factor_coef Fsqd
_refine_ls_weighting_details 'calc w=1/[\s^2^(Fo^2^)+(0.0512P)^2^+1.1605P] where P=(Fo^2^+2Fc^2^)/3'
_refine_ls_weighting_scheme calc
_refine_ls_wR_factor_gt 0.0869
_refine_ls_wR_factor_ref 0.0925
_reflns_number_gt 1978
_reflns_number_total 2302
_reflns_threshold_expression I>2\s(I)
_cod_data_source_file sk3201.cif
_cod_data_source_block IV
_cod_depositor_comments
;
The following automatic conversions were performed:
'_geom_bond_publ_flag' value 'Y' changed to 'y' according to
'/home/saulius/struct/CIF-dictionaries/cif_core.dic' dictionary named
'cif_core.dic' version 2.4.1 from 2010-06-29 (4 times).

Automatic conversion script
Id: cif_fix_enum 1527 2010-12-29 10:47:43Z saulius 

The following automatic conversions were performed:

'_geom_bond_publ_flag' value 'Y' changed to 'y' according to
/home/saulius/struct/CIF-dictionaries/cif_core.dic dictionary named
'cif_core.dic' version 2.4.1 from 2010-06-29 (4 times).

Automatic conversion script
Id: cif_fix_values 1715 2011-07-08 13:25:40Z adriana 
;
_cod_original_cell_volume 1578.21(10)
_cod_original_sg_symbol_H-M 'C 2/c'
_cod_database_code 2016519
_cod_database_fobs_code 2016519

loop_
_symmetry_equiv_pos_as_xyz
'x, y, z'
'-x, y, -z+1/2'
'x+1/2, y+1/2, z'
'-x+1/2, y+1/2, -z+1/2'
'-x, -y, -z'
'x, -y, z-1/2'
'-x+1/2, -y+1/2, -z'
'x+1/2, -y+1/2, z-1/2'

loop_
_atom_site_type_symbol
_atom_site_label
_atom_site_fract_x
_atom_site_fract_y
_atom_site_fract_z
_atom_site_U_iso_or_equiv
_atom_site_adp_type
_atom_site_calc_flag
_atom_site_refinement_flags
_atom_site_occupancy
S S1 0.452903(18) 0.34291(2) 0.07337(3) 0.01471(10) Uani d . 1
O O1 0.40271(6) 0.42586(8) -0.03276(11) 0.0194(2) Uani d . 1
O O2 0.40895(6) 0.24615(7) 0.11488(11) 0.0187(2) Uani d . 1
C C1 0.61794(9) 0.03714(11) -0.14792(16) 0.0200(3) Uani d . 1
H H1 0.5772(14) -0.0113(17) -0.110(2) 0.037(5) Uiso d . 1
C C2 0.67641(10) -0.00807(11) -0.22831(17) 0.0236(3) Uani d . 1
H H2 0.6762(13) -0.0843(17) -0.245(2) 0.031(5) Uiso d . 1
C C3 0.73257(9) 0.06147(12) -0.28548(16) 0.0221(3) Uani d . 1
H H3 0.7717(12) 0.0315(15) -0.343(2) 0.027(5) Uiso d . 1
C C4 0.73069(9) 0.17639(12) -0.26197(17) 0.0220(3) Uani d . 1
H H4 0.7694(12) 0.2253(16) -0.301(2) 0.027(5) Uiso d . 1
C C5 0.67275(9) 0.22206(11) -0.18012(16) 0.0197(2) Uani d . 1
H H5 0.6694(12) 0.3043(16) -0.171(2) 0.027(5) Uiso d . 1
C C6 0.61538(8) 0.15290(10) -0.12260(14) 0.0154(2) Uani d . 1
H H6 0.5133(13) 0.1410(16) -0.008(2) 0.029(5) Uiso d . 1
C C7 0.55115(8) 0.19662(10) -0.04009(15) 0.0165(2) Uani d . 1
H H7 0.5725(12) 0.3661(15) -0.021(2) 0.027(4) Uiso d . 1
C C8 0.54096(8) 0.30349(10) -0.00421(15) 0.0167(2) Uani d . 1
C C9 0.5000 0.42087(14) 0.2500 0.0159(3) Uani d S 1
H H9 0.5468(12) 0.4693(15) 0.229(2) 0.028(5) Uiso d . 1

loop_
_atom_site_aniso_label
_atom_site_aniso_U_11
_atom_site_aniso_U_22
_atom_site_aniso_U_33
_atom_site_aniso_U_12
_atom_site_aniso_U_13
_atom_site_aniso_U_23
S1 0.01503(16) 0.01466(15) 0.01597(16) -0.00020(9) 0.00677(11) -0.00018(9)
O1 0.0184(4) 0.0198(4) 0.0204(4) 0.0024(3) 0.0053(3) 0.0023(3)
O2 0.0188(4) 0.0170(4) 0.0228(4) -0.0037(3) 0.0100(3) -0.0004(3)
C1 0.0240(6) 0.0163(5) 0.0223(6) -0.0003(4) 0.0103(5) 0.0010(4)
C2 0.0288(7) 0.0172(6) 0.0270(7) 0.0042(5) 0.0112(5) -0.0014(5)
C3 0.0198(6) 0.0249(6) 0.0232(6) 0.0043(5) 0.0085(5) -0.0022(5)
C4 0.0184(6) 0.0246(6) 0.0260(6) -0.0024(5) 0.0111(5) -0.0019(5)
C5 0.0205(6) 0.0174(5) 0.0235(6) -0.0014(5) 0.0096(5) -0.0010(5)
C6 0.0160(5) 0.0161(5) 0.0152(5) 0.0005(4) 0.0055(4) -0.0002(4)
C7 0.0169(5) 0.0172(5) 0.0169(5) -0.0005(4) 0.0070(4) 0.0000(4)
C8 0.0169(5) 0.0177(5) 0.0175(5) -0.0003(4) 0.0083(4) 0.0001(4)
C9 0.0189(8) 0.0144(7) 0.0158(7) 0.000 0.0069(6) 0.000

loop_
_atom_type_symbol
_atom_type_description
_atom_type_scat_dispersion_real
_atom_type_scat_dispersion_imag
_atom_type_scat_source
C C 0.0033 0.0016 'International Tables Vol C Tables 4.2.6.8 and 6.1.1.4'
H H 0.0000 0.0000 'International Tables Vol C Tables 4.2.6.8 and 6.1.1.4'
O O 0.0106 0.0060 'International Tables Vol C Tables 4.2.6.8 and 6.1.1.4'
S S 0.1246 0.1234 'International Tables Vol C Tables 4.2.6.8 and 6.1.1.4'

loop_
_geom_angle_atom_site_label_1
_geom_angle_atom_site_label_2
_geom_angle_atom_site_label_3
_geom_angle_site_symmetry_1
_geom_angle_site_symmetry_3
_geom_angle
O2 S1 O1 . . 119.03(6)
O2 S1 C8 . . 110.63(6)
O1 S1 C8 . . 107.92(6)
O2 S1 C9 . . 109.56(5)
O1 S1 C9 . . 103.55(6)
C8 S1 C9 . . 105.10(4)
C2 C1 C6 . . 120.61(12)
C2 C1 H1 . . 120.3(12)
C6 C1 H1 . . 119.1(12)
C1 C2 C3 . . 119.93(12)
C1 C2 H2 . . 118.9(12)
C3 C2 H2 . . 121.1(12)
C2 C3 C4 . . 120.22(12)
C2 C3 H3 . . 120.5(11)
C4 C3 H3 . . 119.3(11)
C3 C4 C5 . . 120.08(12)
C3 C4 H4 . . 120.9(11)
C5 C4 H4 . . 119.0(11)
C4 C5 C6 . . 120.28(12)
C4 C5 H5 . . 119.1(11)
C6 C5 H5 . . 120.5(11)
C5 C6 C1 . . 118.88(12)
C5 C6 C7 . . 122.66(11)
C1 C6 C7 . . 118.45(11)
C8 C7 C6 . . 126.15(11)
C8 C7 H6 . . 118.2(11)
C6 C7 H6 . . 115.7(11)
C7 C8 S1 . . 119.94(10)
C7 C8 H7 . . 129.7(12)
S1 C8 H7 . . 110.2(12)
S1 C9 S1 . 2_655 117.20(9)
S1 C9 H9 . . 109.1(10)
S1 C9 H9 2_655 . 106.5(11)

loop_
_geom_bond_atom_site_label_1
_geom_bond_atom_site_label_2
_geom_bond_site_symmetry_2
_geom_bond_distance
_geom_bond_publ_flag
S1 O2 . 1.4369(9) y
S1 O1 . 1.4502(9) y
S1 C8 . 1.7422(12) y
S1 C9 . 1.7896(9) y
C1 C2 . 1.3872(18) ?
C1 C6 . 1.4038(16) ?
C1 H1 . 0.98(2) ?
C2 C3 . 1.387(2) ?
C2 H2 . 0.92(2) ?
C3 C4 . 1.3907(19) ?
C3 H3 . 0.951(19) ?
C4 C5 . 1.3911(18) ?
C4 H4 . 0.961(19) ?
C5 C6 . 1.3999(17) ?
C5 H5 . 0.989(19) ?
C6 C7 . 1.4646(16) ?
C7 C8 . 1.3337(17) ?
C7 H6 . 0.976(19) ?
C8 H7 . 0.928(19) ?
C9 S1 2_655 1.7896(9) ?
C9 H9 . 0.987(18) ?

loop_
_geom_torsion_atom_site_label_1
_geom_torsion_atom_site_label_2
_geom_torsion_atom_site_label_3
_geom_torsion_atom_site_label_4
_geom_torsion_site_symmetry_4
_geom_torsion
C6 C1 C2 C3 . -0.5(2)
C1 C2 C3 C4 . 0.2(2)
C2 C3 C4 C5 . 0.4(2)
C3 C4 C5 C6 . -0.7(2)
C4 C5 C6 C1 . 0.5(2)
C4 C5 C6 C7 . -178.03(12)
C2 C1 C6 C5 . 0.1(2)
C2 C1 C6 C7 . 178.70(12)
C5 C6 C7 C8 . -2.7(2)
C1 C6 C7 C8 . 178.81(13)
C6 C7 C8 S1 . 172.46(10)
O2 S1 C8 C7 . 10.11(13)
O1 S1 C8 C7 . -121.71(11)
C9 S1 C8 C7 . 128.28(11)
O2 S1 C9 S1 2_655 38.32(4)
O1 S1 C9 S1 2_655 166.30(4)
C8 S1 C9 S1 2_655 -80.58(5)
